data_1570941
loop_
_publ_author_name
'An, Bohang'
'Cui, Hao'
'Zheng, Chao'
'Chen, Ji-Lin'
'Lan, Feng'
'You, Shu-Li'
'Zhang, Xiao'

_publ_section_title
;
 Tunable C-H functionalization and dearomatization enabled by an organic
 photocatalyst.
;
_journal_issue 11
_journal_name_full 'Chemical science'
_journal_page_first 4114
_journal_page_last 4120
_journal_paper_doi 10.1039/d4sc00120f
_journal_volume 15
_journal_year 2024
_chemical_formula_sum 'C20 H16 N O4'
_chemical_formula_weight 334.34
_space_group_crystal_system triclinic
_space_group_IT_number 2
_space_group_name_Hall '-P 1'
_space_group_name_H-M_alt 'P -1'
_atom_sites_solution_hydrogens geom
_audit_creation_method SHELXL-2018/3
_audit_update_record
;
2023-11-22 deposited with the CCDC.	2024-02-06 downloaded from the CCDC.
;
_cell_angle_alpha 83.7750(10)
_cell_angle_beta 82.4220(10)
_cell_angle_gamma 80.2710(10)
_cell_formula_units_Z 4
_cell_length_a 6.01120(10)
_cell_length_b 15.7452(2)
_cell_length_c 19.7395(2)
_cell_measurement_reflns_used 21259
_cell_measurement_temperature 301(2)
_cell_measurement_theta_max 77.6080
_cell_measurement_theta_min 2.2570
_cell_volume 1818.23(4)
_computing_structure_refinement 'SHELXL-2018/3 (Sheldrick, 2018)'
_computing_structure_solution 'SHELXT 2014/5 (Sheldrick, 2014)'
_diffrn_ambient_temperature 301(2)
_diffrn_measured_fraction_theta_full 0.997
_diffrn_measured_fraction_theta_max 0.931
_diffrn_measurement_device_type 'XtaLAB Synergy R, HyPix'
_diffrn_radiation_type CuK\a
_diffrn_radiation_wavelength 1.54184
_diffrn_reflns_av_R_equivalents 0.0486
_diffrn_reflns_av_unetI/netI 0.0334
_diffrn_reflns_Laue_measured_fraction_full 0.997
_diffrn_reflns_Laue_measured_fraction_max 0.931
_diffrn_reflns_limit_h_max 6
_diffrn_reflns_limit_h_min -7
_diffrn_reflns_limit_k_max 19
_diffrn_reflns_limit_k_min -19
_diffrn_reflns_limit_l_max 25
_diffrn_reflns_limit_l_min -24
_diffrn_reflns_number 33950
_diffrn_reflns_point_group_measured_fraction_full 0.997
_diffrn_reflns_point_group_measured_fraction_max 0.931
_diffrn_reflns_theta_full 67.684
_diffrn_reflns_theta_max 85.192
_diffrn_reflns_theta_min 2.267
_exptl_absorpt_coefficient_mu 0.703
_exptl_absorpt_correction_T_max 1.00000
_exptl_absorpt_correction_T_min 0.86462
_exptl_absorpt_correction_type multi-scan
_exptl_absorpt_process_details sadabs
_exptl_crystal_colour colourless
_exptl_crystal_density_diffrn 1.221
_exptl_crystal_density_method 'not measured'
_exptl_crystal_description block
_exptl_crystal_F_000 700
_exptl_crystal_size_max 0.320
_exptl_crystal_size_mid 0.250
_exptl_crystal_size_min 0.130
_refine_diff_density_max 0.165
_refine_diff_density_min -0.178
_refine_diff_density_rms 0.037
_refine_ls_extinction_method none
_refine_ls_goodness_of_fit_ref 0.973
_refine_ls_hydrogen_treatment constr
_refine_ls_matrix_type full
_refine_ls_number_parameters 455
_refine_ls_number_reflns 7667
_refine_ls_number_restraints 0
_refine_ls_restrained_S_all 0.973
_refine_ls_R_factor_all 0.0582
_refine_ls_R_factor_gt 0.0516
_refine_ls_shift/su_max 0.010
_refine_ls_shift/su_mean 0.001
_refine_ls_structure_factor_coef Fsqd
_refine_ls_weighting_details 'w=1/[\s^2^(Fo^2^)+(0.0952P)^2^+0.3961P] where P=(Fo^2^+2Fc^2^)/3'
_refine_ls_weighting_scheme calc
_refine_ls_wR_factor_gt 0.1530
_refine_ls_wR_factor_ref 0.1617
_reflns_Friedel_coverage 0.000
_reflns_number_gt 6581
_reflns_number_total 7667
_reflns_threshold_expression 'I > 2\s(I)'
_cod_data_source_file d4sc00120f2.cif
_cod_data_source_block abh-diwu_auto_sq_sq
_cod_depositor_comments 'Adding full bibliography for 1570938--1570942.cif.'
_cod_database_code 1570941
_shelx_shelxl_version_number 2018/3
_shelx_space_group_comment
;
The symmetry employed for this shelxl refinement is uniquely defined
by the following loop, which should always be used as a source of
symmetry information in preference to the above space-group names.
They are only intended as comments.
;

loop_
_space_group_symop_operation_xyz
'x, y, z'
'-x, -y, -z'

loop_
_atom_site_label
_atom_site_type_symbol
_atom_site_fract_x
_atom_site_fract_y
_atom_site_fract_z
_atom_site_U_iso_or_equiv
_atom_site_adp_type
_atom_site_occupancy
_atom_site_site_symmetry_order
_atom_site_calc_flag
_atom_site_refinement_flags_posn
_atom_site_refinement_flags_adp
_atom_site_refinement_flags_occupancy
_atom_site_disorder_assembly
_atom_site_disorder_group
O20 O 1.21235(17) 0.68858(9) 0.37799(7) 0.0635(3) Uani 1 1 d . . . . .
H20 H 1.232548 0.731407 0.351789 0.095 Uiso 1 1 calc R U . . .
O45 O 0.94501(19) 0.26765(9) 0.27771(7) 0.0669(3) Uani 1 1 d . . . . .
H45 H 0.993527 0.249998 0.240141 0.100 Uiso 1 1 calc R U . . .
O46 O 0.0984(2) 0.43027(8) 0.33870(7) 0.0652(3) Uani 1 1 d . . . . .
O21 O 0.5486(2) 0.51410(8) 0.35875(8) 0.0681(3) Uani 1 1 d . . . . .
N1 N 0.7204(2) 0.63131(8) 0.32018(7) 0.0482(3) Uani 1 1 d . . . . .
N26 N 0.3699(2) 0.37225(8) 0.25781(6) 0.0471(3) Uani 1 1 d . . . . .
O25 O 1.1541(2) 0.82816(10) 0.29054(8) 0.0778(4) Uani 1 1 d . . . . .
O23 O 0.9985(3) 0.85491(11) 0.19282(8) 0.0887(5) Uani 1 1 d . . . . .
O48 O 0.8201(3) 0.32046(12) 0.05964(7) 0.0934(5) Uani 1 1 d . . . . .
O50 O 0.9797(3) 0.24274(13) 0.14660(9) 0.0953(5) Uani 1 1 d . . . . .
C2 C 0.8698(2) 0.68810(9) 0.32627(8) 0.0470(3) Uani 1 1 d . . . . .
C27 C 0.5793(2) 0.32301(9) 0.23782(8) 0.0478(3) Uani 1 1 d . . . . .
C34 C 0.2798(3) 0.41630(10) 0.19927(8) 0.0513(3) Uani 1 1 d . . . . .
C14 C 0.8578(2) 0.76094(9) 0.43384(7) 0.0468(3) Uani 1 1 d . . . . .
C3 C 0.8884(3) 0.74127(10) 0.26665(8) 0.0525(3) Uani 1 1 d . . . . .
C35 C 0.7083(2) 0.26489(10) 0.29100(8) 0.0504(3) Uani 1 1 d . . . . .
C13 C 0.6557(2) 0.56709(9) 0.37143(9) 0.0530(3) Uani 1 1 d . . . . .
C10 C 0.9759(2) 0.68560(10) 0.39226(8) 0.0491(3) Uani 1 1 d . . . . .
C4 C 0.7425(3) 0.71762(11) 0.22088(8) 0.0546(4) Uani 1 1 d . . . . .
C38 C 0.2672(3) 0.37900(10) 0.32595(8) 0.0507(3) Uani 1 1 d . . . . .
C28 C 0.6262(3) 0.33618(11) 0.16794(8) 0.0549(4) Uani 1 1 d . . . . .
C9 C 0.6412(3) 0.64915(11) 0.25559(8) 0.0519(3) Uani 1 1 d . . . . .
C39 C 0.6617(3) 0.17167(10) 0.29346(8) 0.0531(3) Uani 1 1 d . . . . .
C19 C 0.6340(3) 0.79812(11) 0.43063(10) 0.0576(4) Uani 1 1 d . . . . .
H19 H 0.549733 0.779296 0.400552 0.069 Uiso 1 1 calc R U . . .
C29 C 0.4369(3) 0.39587(11) 0.14251(8) 0.0559(4) Uani 1 1 d . . . . .
C11 C 0.9604(3) 0.59898(11) 0.43476(9) 0.0589(4) Uani 1 1 d . . . . .
H11A H 1.071269 0.554234 0.413943 0.071 Uiso 1 1 calc R U . . .
H11B H 0.997855 0.602833 0.480534 0.071 Uiso 1 1 calc R U . . .
C22 C 1.0278(3) 0.81051(12) 0.25295(10) 0.0623(4) Uani 1 1 d . . . . .
C36 C 0.6378(3) 0.30011(11) 0.36112(9) 0.0599(4) Uani 1 1 d . . . . .
H36A H 0.702468 0.258673 0.396097 0.072 Uiso 1 1 calc R U . . .
H36B H 0.698258 0.353370 0.361525 0.072 Uiso 1 1 calc R U . . .
C12 C 0.7264(3) 0.57376(11) 0.43989(9) 0.0614(4) Uani 1 1 d . . . . .
H12A H 0.725755 0.518522 0.466911 0.074 Uiso 1 1 calc R U . . .
H12B H 0.617112 0.616481 0.463589 0.074 Uiso 1 1 calc R U . . .
C37 C 0.3823(3) 0.31741(12) 0.37804(9) 0.0632(4) Uani 1 1 d . . . . .
H37A H 0.323815 0.263133 0.381508 0.076 Uiso 1 1 calc R U . . .
H37B H 0.345660 0.340707 0.422387 0.076 Uiso 1 1 calc R U . . .
C33 C 0.0711(3) 0.46934(12) 0.19351(11) 0.0649(4) Uani 1 1 d . . . . .
H33 H -0.033201 0.481221 0.231785 0.078 Uiso 1 1 calc R U . . .
C18 C 0.5334(3) 0.86344(12) 0.47198(11) 0.0680(5) Uani 1 1 d . . . . .
H18 H 0.382314 0.887829 0.469522 0.082 Uiso 1 1 calc R U . . .
C15 C 0.9792(3) 0.79129(13) 0.47873(9) 0.0638(4) Uani 1 1 d . . . . .
H15 H 1.130157 0.767087 0.481724 0.077 Uiso 1 1 calc R U . . .
C47 C 0.8254(3) 0.29495(14) 0.12617(10) 0.0701(5) Uani 1 1 d . . . . .
C17 C 0.6553(4) 0.89208(12) 0.51626(10) 0.0710(5) Uani 1 1 d . . . . .
H17 H 0.586858 0.935185 0.544371 0.085 Uiso 1 1 calc R U . . .
C44 C 0.8108(4) 0.10511(12) 0.32296(10) 0.0683(5) Uani 1 1 d . . . . .
H44 H 0.939656 0.117516 0.338857 0.082 Uiso 1 1 calc R U . . .
C5 C 0.6867(4) 0.74954(15) 0.15538(10) 0.0707(5) Uani 1 1 d . . . . .
H5 H 0.752787 0.794713 0.131089 0.085 Uiso 1 1 calc R U . . .
C8 C 0.4822(3) 0.61225(13) 0.22794(10) 0.0654(4) Uani 1 1 d . . . . .
H8 H 0.414459 0.567276 0.251897 0.079 Uiso 1 1 calc R U . . .
C30 C 0.3879(4) 0.43256(14) 0.07721(10) 0.0729(5) Uani 1 1 d . . . . .
H30 H 0.491075 0.421154 0.038613 0.087 Uiso 1 1 calc R U . . .
C16 C 0.8790(4) 0.85679(14) 0.51890(10) 0.0743(5) Uani 1 1 d . . . . .
H16 H 0.963599 0.877206 0.548011 0.089 Uiso 1 1 calc R U . . .
C6 C 0.5313(4) 0.71248(17) 0.12762(11) 0.0808(6) Uani 1 1 d . . . . .
H6 H 0.493426 0.732786 0.083942 0.097 Uiso 1 1 calc R U . . .
C32 C 0.0266(4) 0.50326(15) 0.12850(13) 0.0785(6) Uani 1 1 d . . . . .
H32 H -0.111302 0.538533 0.122631 0.094 Uiso 1 1 calc R U . . .
C7 C 0.4303(4) 0.64546(17) 0.16359(11) 0.0790(6) Uani 1 1 d . . . . .
H7 H 0.324764 0.622409 0.143618 0.095 Uiso 1 1 calc R U . . .
C31 C 0.1835(4) 0.48588(16) 0.07153(12) 0.0818(6) Uani 1 1 d . . . . .
H31 H 0.149625 0.510896 0.028477 0.098 Uiso 1 1 calc R U . . .
C40 C 0.4749(3) 0.15062(13) 0.26988(13) 0.0775(6) Uani 1 1 d . . . . .
H40 H 0.373305 0.193751 0.249278 0.093 Uiso 1 1 calc R U . . .
C43 C 0.7701(5) 0.02056(14) 0.32900(12) 0.0877(7) Uani 1 1 d . . . . .
H43 H 0.870679 -0.023246 0.349297 0.105 Uiso 1 1 calc R U . . .
C42 C 0.5827(5) 0.00110(14) 0.30527(14) 0.0938(8) Uani 1 1 d . . . . .
H42 H 0.556351 -0.055837 0.308885 0.113 Uiso 1 1 calc R U . . .
C41 C 0.4363(4) 0.06513(16) 0.27658(17) 0.0980(8) Uani 1 1 d . . . . .
H41 H 0.307695 0.052032 0.261031 0.118 Uiso 1 1 calc R U . . .
C24 C 1.1316(6) 0.9243(2) 0.17458(16) 0.1194(11) Uani 1 1 d . . . . .
H24A H 1.122712 0.944964 0.127286 0.179 Uiso 1 1 calc R U . . .
H24B H 1.287164 0.903244 0.181422 0.179 Uiso 1 1 calc R U . . .
H24C H 1.073096 0.970748 0.202950 0.179 Uiso 1 1 calc R U . . .
C49 C 1.0126(6) 0.2852(2) 0.01359(15) 0.1234(12) Uani 1 1 d . . . . .
H49A H 0.995331 0.310074 -0.032363 0.185 Uiso 1 1 calc R U . . .
H49B H 1.020804 0.223541 0.015396 0.185 Uiso 1 1 calc R U . . .
H49C H 1.149628 0.298386 0.027162 0.185 Uiso 1 1 calc R U . . .

loop_
_atom_site_aniso_label
_atom_site_aniso_U_11
_atom_site_aniso_U_22
_atom_site_aniso_U_33
_atom_site_aniso_U_23
_atom_site_aniso_U_13
_atom_site_aniso_U_12
O20 0.0377(5) 0.0766(8) 0.0770(8) -0.0239(6) -0.0039(5) -0.0025(5)
O45 0.0436(6) 0.0712(8) 0.0858(9) -0.0046(6) -0.0094(5) -0.0089(5)
O46 0.0517(6) 0.0667(7) 0.0758(8) -0.0268(6) 0.0026(5) -0.0003(5)
O21 0.0611(7) 0.0472(6) 0.0997(9) -0.0085(6) -0.0140(6) -0.0140(5)
N1 0.0427(6) 0.0467(6) 0.0564(7) -0.0126(5) -0.0043(5) -0.0066(5)
N26 0.0429(6) 0.0456(6) 0.0517(6) -0.0081(5) -0.0021(5) -0.0043(5)
O25 0.0773(8) 0.0798(9) 0.0854(9) -0.0161(7) -0.0035(7) -0.0366(7)
O23 0.1127(12) 0.0822(10) 0.0770(9) 0.0062(7) -0.0034(8) -0.0461(9)
O48 0.1062(12) 0.0979(11) 0.0611(8) -0.0128(7) 0.0230(8) 0.0054(9)
O50 0.0779(9) 0.1044(12) 0.0862(10) -0.0157(9) 0.0158(8) 0.0204(9)
C2 0.0397(6) 0.0468(7) 0.0551(8) -0.0169(6) 0.0000(6) -0.0044(5)
C27 0.0430(7) 0.0459(7) 0.0542(8) -0.0083(6) -0.0021(6) -0.0063(5)
C34 0.0477(7) 0.0482(7) 0.0593(8) -0.0048(6) -0.0092(6) -0.0092(6)
C14 0.0471(7) 0.0440(7) 0.0491(7) -0.0083(6) -0.0014(6) -0.0072(6)
C3 0.0495(8) 0.0545(8) 0.0543(8) -0.0149(6) 0.0023(6) -0.0103(6)
C35 0.0425(7) 0.0486(8) 0.0593(8) -0.0070(6) -0.0049(6) -0.0039(6)
C13 0.0448(7) 0.0399(7) 0.0721(10) -0.0084(6) -0.0027(6) -0.0011(6)
C10 0.0383(6) 0.0513(8) 0.0581(8) -0.0153(6) -0.0044(6) -0.0021(5)
C4 0.0520(8) 0.0601(9) 0.0512(8) -0.0168(7) 0.0010(6) -0.0057(7)
C38 0.0490(7) 0.0474(7) 0.0568(8) -0.0153(6) 0.0018(6) -0.0102(6)
C28 0.0524(8) 0.0558(8) 0.0546(8) -0.0090(7) 0.0009(6) -0.0064(6)
C9 0.0446(7) 0.0566(8) 0.0552(8) -0.0180(6) -0.0027(6) -0.0043(6)
C39 0.0503(8) 0.0480(8) 0.0577(8) -0.0104(6) 0.0033(6) -0.0021(6)
C19 0.0484(8) 0.0506(8) 0.0746(10) -0.0168(7) -0.0042(7) -0.0053(6)
C29 0.0578(8) 0.0570(9) 0.0541(8) -0.0057(7) -0.0073(7) -0.0113(7)
C11 0.0595(9) 0.0484(8) 0.0678(10) -0.0101(7) -0.0163(7) 0.0045(7)
C22 0.0631(9) 0.0599(9) 0.0645(10) -0.0141(8) 0.0079(8) -0.0173(8)
C36 0.0693(10) 0.0527(8) 0.0585(9) -0.0082(7) -0.0169(8) -0.0026(7)
C12 0.0685(10) 0.0473(8) 0.0662(10) 0.0010(7) -0.0077(8) -0.0068(7)
C37 0.0776(11) 0.0580(9) 0.0501(8) -0.0084(7) 0.0026(7) -0.0051(8)
C33 0.0509(8) 0.0609(10) 0.0824(12) -0.0027(8) -0.0144(8) -0.0045(7)
C18 0.0592(9) 0.0508(9) 0.0881(13) -0.0148(8) 0.0068(9) 0.0014(7)
C15 0.0636(10) 0.0707(11) 0.0600(9) -0.0181(8) -0.0142(8) -0.0058(8)
C47 0.0683(11) 0.0718(11) 0.0645(10) -0.0120(9) 0.0110(8) -0.0053(9)
C17 0.0978(14) 0.0505(9) 0.0604(10) -0.0183(7) 0.0118(9) -0.0073(9)
C44 0.0809(12) 0.0555(9) 0.0642(10) -0.0061(8) -0.0112(9) 0.0045(8)
C5 0.0755(11) 0.0811(12) 0.0550(9) -0.0087(8) -0.0043(8) -0.0117(9)
C8 0.0575(9) 0.0712(11) 0.0732(11) -0.0230(9) -0.0105(8) -0.0131(8)
C30 0.0825(13) 0.0814(13) 0.0570(10) -0.0001(9) -0.0138(9) -0.0187(10)
C16 0.0926(14) 0.0743(12) 0.0601(10) -0.0241(9) -0.0137(9) -0.0092(10)
C6 0.0823(13) 0.1029(16) 0.0587(10) -0.0167(10) -0.0179(9) -0.0053(12)
C32 0.0649(11) 0.0745(12) 0.0970(15) 0.0073(11) -0.0308(11) -0.0063(9)
C7 0.0698(12) 0.1005(16) 0.0750(12) -0.0282(11) -0.0190(9) -0.0157(11)
C31 0.0872(14) 0.0865(14) 0.0765(13) 0.0102(11) -0.0365(11) -0.0170(11)
C40 0.0562(10) 0.0569(10) 0.1223(18) -0.0180(10) -0.0139(10) -0.0076(8)
C43 0.122(2) 0.0519(10) 0.0787(13) -0.0045(9) -0.0033(13) 0.0085(11)
C42 0.1178(19) 0.0489(10) 0.1088(18) -0.0194(11) 0.0214(15) -0.0147(12)
C41 0.0800(14) 0.0688(13) 0.151(2) -0.0337(14) 0.0001(15) -0.0236(11)
C24 0.159(3) 0.104(2) 0.105(2) 0.0114(16) 0.0064(19) -0.076(2)
C49 0.141(3) 0.122(2) 0.0854(17) -0.0242(16) 0.0515(17) 0.001(2)

loop_
_atom_type_symbol
_atom_type_description
_atom_type_scat_dispersion_real
_atom_type_scat_dispersion_imag
_atom_type_scat_source
C C 0.0181 0.0091 'International Tables Vol C Tables 4.2.6.8 and 6.1.1.4'
H H 0.0000 0.0000 'International Tables Vol C Tables 4.2.6.8 and 6.1.1.4'
N N 0.0311 0.0180 'International Tables Vol C Tables 4.2.6.8 and 6.1.1.4'
O O 0.0492 0.0322 'International Tables Vol C Tables 4.2.6.8 and 6.1.1.4'

loop_
_geom_angle_atom_site_label_1
_geom_angle_atom_site_label_2
_geom_angle_atom_site_label_3
_geom_angle
_geom_angle_site_symmetry_1
_geom_angle_site_symmetry_3
_geom_angle_publ_flag
C2 N1 C9 109.03(13) . . ?
C2 N1 C13 125.47(13) . . ?
C9 N1 C13 125.49(13) . . ?
C27 N26 C34 109.10(12) . . ?
C27 N26 C38 125.71(13) . . ?
C34 N26 C38 125.17(13) . . ?
C22 O23 C24 115.5(2) . . ?
C47 O48 C49 116.4(2) . . ?
C3 C2 N1 108.61(13) . . ?
C3 C2 C10 130.85(13) . . ?
N1 C2 C10 120.52(13) . . ?
C28 C27 N26 108.56(13) . . ?
C28 C27 C35 131.40(14) . . ?
N26 C27 C35 120.00(13) . . ?
C29 C34 C33 122.66(16) . . ?
C29 C34 N26 107.58(13) . . ?
C33 C34 N26 129.73(16) . . ?
C19 C14 C15 118.18(14) . . ?
C19 C14 C10 123.23(13) . . ?
C15 C14 C10 118.55(14) . . ?
C2 C3 C4 107.84(14) . . ?
C2 C3 C22 125.42(15) . . ?
C4 C3 C22 126.73(16) . . ?
O45 C35 C27 111.05(13) . . ?
O45 C35 C36 104.61(13) . . ?
C27 C35 C36 109.21(13) . . ?
O45 C35 C39 110.67(12) . . ?
C27 C35 C39 110.67(13) . . ?
C36 C35 C39 110.48(13) . . ?
O21 C13 N1 120.71(16) . . ?
O21 C13 C12 124.99(16) . . ?
N1 C13 C12 114.29(13) . . ?
O20 C10 C2 110.69(12) . . ?
O20 C10 C11 104.75(13) . . ?
C2 C10 C11 110.11(12) . . ?
O20 C10 C14 110.31(12) . . ?
C2 C10 C14 110.44(12) . . ?
C11 C10 C14 110.42(13) . . ?
C5 C4 C9 119.16(16) . . ?
C5 C4 C3 134.08(17) . . ?
C9 C4 C3 106.74(14) . . ?
O46 C38 N26 120.80(15) . . ?
O46 C38 C37 124.58(15) . . ?
N26 C38 C37 114.61(13) . . ?
C27 C28 C29 107.74(14) . . ?
C27 C28 C47 126.20(16) . . ?
C29 C28 C47 126.02(16) . . ?
C8 C9 C4 122.49(16) . . ?
C8 C9 N1 129.65(16) . . ?
C4 C9 N1 107.79(13) . . ?
C40 C39 C44 117.86(17) . . ?
C40 C39 C35 123.23(15) . . ?
C44 C39 C35 118.87(16) . . ?
C14 C19 C18 120.54(16) . . ?
C34 C29 C30 118.94(17) . . ?
C34 C29 C28 107.01(14) . . ?
C30 C29 C28 134.05(17) . . ?
C12 C11 C10 112.30(13) . . ?
O25 C22 O23 122.07(17) . . ?
O25 C22 C3 126.33(18) . . ?
O23 C22 C3 111.59(16) . . ?
C37 C36 C35 111.92(14) . . ?
C13 C12 C11 112.41(15) . . ?
C38 C37 C36 113.04(14) . . ?
C32 C33 C34 116.91(19) . . ?
C17 C18 C19 120.44(17) . . ?
C16 C15 C14 120.88(17) . . ?
O50 C47 O48 121.72(18) . . ?
O50 C47 C28 126.51(18) . . ?
O48 C47 C28 111.75(18) . . ?
C18 C17 C16 119.51(16) . . ?
C43 C44 C39 120.8(2) . . ?
C6 C5 C4 118.4(2) . . ?
C7 C8 C9 116.84(19) . . ?
C31 C30 C29 118.4(2) . . ?
C17 C16 C15 120.43(18) . . ?
C5 C6 C7 121.29(19) . . ?
C33 C32 C31 121.35(19) . . ?
C8 C7 C6 121.77(18) . . ?
C30 C31 C32 121.64(19) . . ?
C39 C40 C41 120.5(2) . . ?
C42 C43 C44 120.3(2) . . ?
C41 C42 C43 119.5(2) . . ?
C42 C41 C40 121.0(2) . . ?

loop_
_geom_bond_atom_site_label_1
_geom_bond_atom_site_label_2
_geom_bond_distance
_geom_bond_site_symmetry_2
_geom_bond_publ_flag
O20 C10 1.4200(17) . ?
O45 C35 1.4197(18) . ?
O46 C38 1.2019(19) . ?
O21 C13 1.2011(19) . ?
N1 C2 1.3942(18) . ?
N1 C9 1.403(2) . ?
N1 C13 1.416(2) . ?
N26 C27 1.3952(19) . ?
N26 C34 1.405(2) . ?
N26 C38 1.4113(19) . ?
O25 C22 1.212(2) . ?
O23 C22 1.327(2) . ?
O23 C24 1.448(3) . ?
O48 C47 1.334(3) . ?
O48 C49 1.445(3) . ?
O50 C47 1.211(3) . ?
C2 C3 1.372(2) . ?
C2 C10 1.518(2) . ?
C27 C28 1.371(2) . ?
C27 C35 1.519(2) . ?
C34 C29 1.395(2) . ?
C34 C33 1.396(2) . ?
C14 C19 1.381(2) . ?
C14 C15 1.388(2) . ?
C14 C10 1.535(2) . ?
C3 C4 1.455(2) . ?
C3 C22 1.466(2) . ?
C35 C36 1.528(2) . ?
C35 C39 1.535(2) . ?
C13 C12 1.488(3) . ?
C10 C11 1.532(2) . ?
C4 C5 1.398(3) . ?
C4 C9 1.398(2) . ?
C38 C37 1.490(2) . ?
C28 C29 1.455(2) . ?
C28 C47 1.459(2) . ?
C9 C8 1.394(2) . ?
C39 C40 1.373(3) . ?
C39 C44 1.389(2) . ?
C19 C18 1.390(2) . ?
C29 C30 1.401(2) . ?
C11 C12 1.513(3) . ?
C36 C37 1.513(3) . ?
C33 C32 1.377(3) . ?
C18 C17 1.367(3) . ?
C15 C16 1.377(3) . ?
C17 C16 1.371(3) . ?
C44 C43 1.384(3) . ?
C5 C6 1.379(3) . ?
C8 C7 1.375(3) . ?
C30 C31 1.376(3) . ?
C6 C7 1.388(4) . ?
C32 C31 1.389(4) . ?
C40 C41 1.394(3) . ?
C43 C42 1.367(4) . ?
C42 C41 1.349(4) . ?
